data_7048017
loop_
_publ_author_name
'Suter, Riccardo'
'Swidan, Ala'aeddeen'
'Zijlstra, Harmen S.'
'Macdonald, Charles L. B.'
'McIndoe, J. Scott'
'Burford, Neil'

_publ_section_title
;
 Synthesis, characterization and mass-spectrometric analysis of
 [LSn(IV)F<sub>4-x</sub>]<sup>x+</sup> salts [L = tris
 ((1-ethyl-benzoimidazol-2-yl)methyl)amine, x = 1-4].
;
_journal_issue 46
_journal_name_full 'Dalton transactions (Cambridge, England : 2003)'
_journal_page_first 16729
_journal_page_last 16736
_journal_paper_doi 10.1039/c8dt03908a
_journal_volume 47
_journal_year 2018
_chemical_formula_moiety 'C30 H33 N7 Sn, 2(C F3 O3 S)'
_chemical_formula_sum 'C32 H33 F6 N7 O6 S2 Sn'
_chemical_formula_weight 908.46
_space_group_crystal_system monoclinic
_space_group_IT_number 15
_space_group_name_Hall '-C 2yc'
_space_group_name_H-M_alt 'C 1 2/c 1'
_symmetry_space_group_name_Hall '-C 2yc'
_symmetry_space_group_name_H-M 'C 1 2/c 1'
_atom_sites_solution_hydrogens geom
_atom_sites_solution_primary dual
_audit_creation_date 2018-09-24
_audit_creation_method
;
Olex2 1.2
(compiled 2018.05.29 svn.r3508 for OlexSys, GUI svn.r5506)
;
_audit_update_record
;
2018-09-25 deposited with the CCDC.
2018-11-07 downloaded from the CCDC.
;
_cell_angle_alpha 90
_cell_angle_beta 120.133(2)
_cell_angle_gamma 90
_cell_formula_units_Z 8
_cell_length_a 24.9160(9)
_cell_length_b 18.9906(7)
_cell_length_c 18.5755(7)
_cell_measurement_reflns_used 9047
_cell_measurement_temperature 170
_cell_measurement_theta_max 78.251
_cell_measurement_theta_min 3.395
_cell_volume 7601.6(5)
_computing_cell_refinement 'SAINT V8.38A (?, 2016)'
_computing_data_collection Bruker
_computing_data_reduction 'SAINT V8.38A (?, 2016)'
_computing_molecular_graphics 'Olex2 (Dolomanov et al., 2009)'
_computing_publication_material 'Olex2 (Dolomanov et al., 2009)'
_computing_structure_refinement 'XL (Sheldrick, 2008)'
_computing_structure_solution 'XT (Sheldrick, 2015)'
_diffrn_ambient_temperature 169.99
_diffrn_measured_fraction_theta_full 0.999
_diffrn_measured_fraction_theta_max 0.999
_diffrn_measurement_device_type 'Bruker APEX3 Photon 100'
_diffrn_measurement_method '\f and \w scans'
_diffrn_radiation_type CuK\a
_diffrn_radiation_wavelength 1.54178
_diffrn_reflns_av_R_equivalents 0.0734
_diffrn_reflns_av_unetI/netI 0.0368
_diffrn_reflns_Laue_measured_fraction_full 0.999
_diffrn_reflns_Laue_measured_fraction_max 0.999
_diffrn_reflns_limit_h_max 30
_diffrn_reflns_limit_h_min -30
_diffrn_reflns_limit_k_max 23
_diffrn_reflns_limit_k_min -23
_diffrn_reflns_limit_l_max 22
_diffrn_reflns_limit_l_min -22
_diffrn_reflns_number 71991
_diffrn_reflns_point_group_measured_fraction_full 0.999
_diffrn_reflns_point_group_measured_fraction_max 0.999
_diffrn_reflns_theta_full 67.679
_diffrn_reflns_theta_max 70.063
_diffrn_reflns_theta_min 3.102
_diffrn_standards_number 0
_exptl_absorpt_coefficient_mu 7.100
_exptl_absorpt_correction_T_max 0.7543
_exptl_absorpt_correction_T_min 0.4251
_exptl_absorpt_correction_type multi-scan
_exptl_absorpt_process_details
'SADABS-2016/2 (Bruker,2016/2) was used for absorption correction. wR2(int) was 0.1329 before and 0.0935 after correction. The Ratio of minimum to maximum transmission is 0.5636. The \l/2 correction factor is Not present.'
_exptl_crystal_colour colourless
_exptl_crystal_colour_primary colourless
_exptl_crystal_density_diffrn 1.588
_exptl_crystal_description prism
_exptl_crystal_F_000 3664
_exptl_crystal_size_max 0.33
_exptl_crystal_size_mid 0.22
_exptl_crystal_size_min 0.15
_refine_diff_density_max 1.961
_refine_diff_density_min -0.984
_refine_diff_density_rms 0.137
_refine_ls_extinction_method none
_refine_ls_goodness_of_fit_ref 1.115
_refine_ls_hydrogen_treatment constr
_refine_ls_matrix_type full
_refine_ls_number_parameters 518
_refine_ls_number_reflns 7204
_refine_ls_number_restraints 3
_refine_ls_restrained_S_all 1.115
_refine_ls_R_factor_all 0.0891
_refine_ls_R_factor_gt 0.0696
_refine_ls_shift/su_max 0.001
_refine_ls_shift/su_mean 0.000
_refine_ls_structure_factor_coef Fsqd
_refine_ls_weighting_details 'w=1/[\s^2^(Fo^2^)+144.1608P] where P=(Fo^2^+2Fc^2^)/3'
_refine_ls_weighting_scheme calc
_refine_ls_wR_factor_gt 0.1395
_refine_ls_wR_factor_ref 0.1567
_reflns_Friedel_coverage 0.000
_reflns_number_gt 6049
_reflns_number_total 7204
_reflns_threshold_expression 'I > 2\s(I)'
_cod_data_source_file c8dt03908a2.cif
_cod_data_source_block asrs12123_c2c_new_1
_cod_depositor_comments 'Adding full bibliography for 7048015--7048019.cif.'
_cod_database_code 7048017
_shelx_shelxl_version_number 2016/6
_shelx_space_group_comment
;
The symmetry employed for this shelxl refinement is uniquely defined
by the following loop, which should always be used as a source of
symmetry information in preference to the above space-group names.
They are only intended as comments.
;
_shelx_estimated_absorpt_t_max 0.416
_shelx_estimated_absorpt_t_min 0.203
_olex2_refinement_description
;
1. Fixed Uiso
 At 1.2 times of:
  All C(H) groups, All C(H,H) groups
 At 1.5 times of:
  All C(H,H,H) groups
2. Restrained distances
 F00I-C01I \\sim F00J-C01I
 with sigma of 0.02
 F01D-C01I \\sim F0AA-C01I
 with sigma of 0.02
 F01E-C01I \\sim F01F-C01I
 with sigma of 0.02
3. Others
 Sof(F0AA)=Sof(F01F)=Sof(F00J)=1-FVAR(1)
 Sof(F00I)=Sof(F01D)=Sof(F01E)=FVAR(1)
4.a Secondary CH2 refined with riding coordinates:
 C00P(H00A,H00B), C00Q(H00C,H00D), C00R(H00E,H00F), C00S(H00G,H00H), C013(H01A,
 H01B), C015(H01C,H01D)
4.b Aromatic/amide H refined with riding coordinates:
 C00T(H00T), C00Y(H00Y), C00Z(H00Z), C010(H010), C011(H011), C012(H012),
 C014(H014), C016(H016), C017(H017), C019(H019), C01A(H01H), C01G(H01L)
4.c Idealised Me refined as rotating group:
 C018(H01E,H01F,H01G), C01B(H01I,H01J,H01K), C01H(H01M,H01N,H01O)
;
_olex2_submission_special_instructions 'No special instructions were received'

loop_
_space_group_symop_operation_xyz
'x, y, z'
'-x, y, -z+1/2'
'x+1/2, y+1/2, z'
'-x+1/2, y+1/2, -z+1/2'
'-x, -y, -z'
'x, -y, z-1/2'
'-x+1/2, -y+1/2, -z'
'x+1/2, -y+1/2, z-1/2'

loop_
_atom_site_label
_atom_site_type_symbol
_atom_site_fract_x
_atom_site_fract_y
_atom_site_fract_z
_atom_site_U_iso_or_equiv
_atom_site_adp_type
_atom_site_occupancy
_atom_site_site_symmetry_order
_atom_site_calc_flag
_atom_site_refinement_flags_posn
_atom_site_refinement_flags_occupancy
_atom_site_disorder_assembly
_atom_site_disorder_group
Sn01 Sn 0.69821(2) 0.43292(2) 0.74608(3) 0.03186(14) Uani 1 1 d . . . .
S002 S 0.85857(9) 0.40331(10) 0.88615(11) 0.0446(4) Uani 1 1 d . . . .
S003 S 0.82965(9) 0.13289(11) 0.64744(12) 0.0537(5) Uani 1 1 d . . . .
O004 O 0.8080(2) 0.3727(3) 0.8109(3) 0.0482(12) Uani 1 1 d . . . .
F005 F 0.8889(3) 0.4741(2) 0.7922(3) 0.0723(14) Uani 1 1 d . . . .
F006 F 0.9315(3) 0.3738(3) 0.8270(4) 0.0788(17) Uani 1 1 d . . . .
N007 N 0.6004(2) 0.4289(3) 0.6325(3) 0.0343(11) Uani 1 1 d . . . .
N008 N 0.5293(3) 0.3836(3) 0.5134(4) 0.0444(14) Uani 1 1 d . . . .
N009 N 0.7014(2) 0.3536(3) 0.6381(3) 0.0323(11) Uani 1 1 d . . . .
F00A F 0.9640(3) 0.4576(4) 0.9153(4) 0.0903(18) Uani 1 1 d . . . .
N00B N 0.7229(2) 0.4932(3) 0.6529(3) 0.0344(12) Uani 1 1 d . . . .
O00C O 0.8389(3) 0.0930(3) 0.5907(4) 0.0629(15) Uani 1 1 d . . . .
N00D N 0.7674(3) 0.4975(3) 0.5759(3) 0.0437(14) Uani 1 1 d . . . .
N00E N 0.6664(3) 0.3138(3) 0.7523(4) 0.0376(12) Uani 1 1 d . . . .
N00F N 0.6505(3) 0.2024(3) 0.7101(4) 0.0417(13) Uani 1 1 d . . . .
C00G C 0.4978(3) 0.4212(4) 0.5453(4) 0.0399(15) Uani 1 1 d . . . .
C00H C 0.5426(3) 0.4487(4) 0.6187(4) 0.0346(14) Uani 1 1 d . . . .
F00I F 0.878(2) 0.253(3) 0.717(3) 0.130(16) Uani 0.48(4) 1 d D P A 1
C00J C 0.5905(3) 0.3888(3) 0.5683(4) 0.0353(14) Uani 1 1 d . . . .
O00K O 0.8418(3) 0.4690(3) 0.9064(4) 0.0737(19) Uani 1 1 d . . . .
C00L C 0.6753(3) 0.2663(3) 0.7096(4) 0.0360(14) Uani 1 1 d . . . .
O00M O 0.8916(3) 0.3545(4) 0.9516(5) 0.090(2) Uani 1 1 d . . . .
C00N C 0.7259(3) 0.5633(3) 0.6338(4) 0.0375(14) Uani 1 1 d . . . .
C00O C 0.7475(3) 0.4572(4) 0.6167(4) 0.0385(15) Uani 1 1 d . . . .
C00P C 0.7512(3) 0.3795(4) 0.6229(4) 0.0369(15) Uani 1 1 d . . . .
H00A H 0.792295 0.364975 0.669149 0.044 Uiso 1 1 calc R . . .
H00B H 0.745764 0.359059 0.570598 0.044 Uiso 1 1 calc R . . .
C00Q C 0.7135(3) 0.2809(3) 0.6702(4) 0.0400(15) Uani 1 1 d . . . .
H00C H 0.758049 0.275065 0.711686 0.048 Uiso 1 1 calc R . . .
H00D H 0.702593 0.247353 0.624094 0.048 Uiso 1 1 calc R . . .
C00R C 0.6408(3) 0.3579(3) 0.5583(4) 0.0386(15) Uani 1 1 d . . . .
H00E H 0.646305 0.386738 0.518076 0.046 Uiso 1 1 calc R . . .
H00F H 0.628331 0.310015 0.534687 0.046 Uiso 1 1 calc R . . .
C00S C 0.6507(4) 0.1371(4) 0.6676(5) 0.0483(18) Uani 1 1 d . . . .
H00G H 0.652310 0.096206 0.701699 0.058 Uiso 1 1 calc R . . .
H00H H 0.688424 0.135946 0.662618 0.058 Uiso 1 1 calc R . . .
C00T C 0.4355(3) 0.4330(4) 0.5149(6) 0.055(2) Uani 1 1 d . . . .
H00T H 0.404705 0.413444 0.463454 0.066 Uiso 1 1 calc R . . .
C00U C 0.7530(4) 0.5668(4) 0.5855(4) 0.0445(17) Uani 1 1 d . . . .
C00V C 0.6233(4) 0.2119(4) 0.7586(5) 0.0499(18) Uani 1 1 d . . . .
C00W C 0.9143(4) 0.4277(3) 0.8545(5) 0.0441(17) Uani 1 1 d . . . .
C00X C 0.6325(3) 0.2813(4) 0.7839(4) 0.0434(16) Uani 1 1 d . . . .
C00Y C 0.5269(4) 0.4916(5) 0.6667(5) 0.0509(19) Uani 1 1 d . . . .
H00Y H 0.557753 0.511513 0.717789 0.061 Uiso 1 1 calc R . . .
C00Z C 0.7043(3) 0.6242(4) 0.6541(5) 0.0515(19) Uani 1 1 d . . . .
H00Z H 0.686394 0.622497 0.688713 0.062 Uiso 1 1 calc R . . .
C010 C 0.7105(4) 0.6863(4) 0.6212(6) 0.066(3) Uani 1 1 d . . . .
H010 H 0.696000 0.728705 0.632808 0.079 Uiso 1 1 calc R . . .
C011 C 0.7373(5) 0.6888(4) 0.5717(6) 0.073(3) Uani 1 1 d . . . .
H011 H 0.739591 0.732899 0.549256 0.087 Uiso 1 1 calc R . . .
C012 C 0.4646(4) 0.5034(5) 0.6361(6) 0.063(2) Uani 1 1 d . . . .
H012 H 0.452117 0.532384 0.666824 0.075 Uiso 1 1 calc R . . .
C013 C 0.8015(4) 0.4748(5) 0.5342(5) 0.059(2) Uani 1 1 d . . . .
H01A H 0.791409 0.506819 0.487055 0.070 Uiso 1 1 calc R . . .
H01B H 0.787775 0.426818 0.511406 0.070 Uiso 1 1 calc R . . .
C014 C 0.4200(4) 0.4743(4) 0.5623(6) 0.056(2) Uani 1 1 d . . . .
H014 H 0.377432 0.482918 0.543773 0.067 Uiso 1 1 calc R . . .
C015 C 0.4985(4) 0.3441(4) 0.4341(5) 0.065(2) Uani 1 1 d . . . .
H01C H 0.528831 0.334741 0.415706 0.078 Uiso 1 1 calc R . . .
H01D H 0.464606 0.373111 0.390874 0.078 Uiso 1 1 calc R . . .
C016 C 0.7604(4) 0.6309(5) 0.5538(5) 0.062(2) Uani 1 1 d . . . .
H016 H 0.780369 0.633591 0.521691 0.075 Uiso 1 1 calc R . . .
C017 C 0.5930(4) 0.1645(5) 0.7835(6) 0.067(2) Uani 1 1 d . . . .
H017 H 0.585869 0.116985 0.765104 0.080 Uiso 1 1 calc R . . .
C018 C 0.5948(5) 0.1310(4) 0.5831(6) 0.072(3) Uani 1 1 d . . . .
H01E H 0.592643 0.171779 0.549479 0.109 Uiso 1 1 calc GR . . .
H01F H 0.557478 0.129328 0.588047 0.109 Uiso 1 1 calc GR . . .
H01G H 0.597615 0.087769 0.556345 0.109 Uiso 1 1 calc GR . . .
C019 C 0.6120(4) 0.3073(5) 0.8359(5) 0.058(2) Uani 1 1 d . . . .
H019 H 0.617630 0.355349 0.852400 0.069 Uiso 1 1 calc R . . .
C01A C 0.5740(4) 0.1903(6) 0.8357(6) 0.077(3) Uani 1 1 d . . . .
H01H H 0.553699 0.159461 0.854809 0.092 Uiso 1 1 calc R . . .
C01B C 0.8703(5) 0.4745(7) 0.5922(6) 0.083(3) Uani 1 1 d . . . .
H01I H 0.891223 0.461530 0.561296 0.124 Uiso 1 1 calc GR . . .
H01J H 0.880819 0.440193 0.636758 0.124 Uiso 1 1 calc GR . . .
H01K H 0.883919 0.521463 0.616346 0.124 Uiso 1 1 calc GR . . .
O01C O 0.8597(8) 0.1033(6) 0.7287(6) 0.183(6) Uani 1 1 d . . . .
F01D F 0.9258(10) 0.2104(11) 0.663(2) 0.111(11) Uani 0.48(4) 1 d D P A 1
F01E F 0.8371(11) 0.2509(12) 0.5826(15) 0.098(7) Uani 0.48(4) 1 d D P A 1
C01G C 0.5834(5) 0.2608(7) 0.8622(6) 0.079(3) Uani 1 1 d . . . .
H01L H 0.569728 0.276458 0.898911 0.095 Uiso 1 1 calc R . . .
C01H C 0.4723(6) 0.2759(5) 0.4424(8) 0.116(5) Uani 1 1 d . . . .
H01M H 0.459593 0.247320 0.392466 0.174 Uiso 1 1 calc GR . . .
H01N H 0.436300 0.285050 0.448921 0.174 Uiso 1 1 calc GR . . .
H01O H 0.503991 0.250522 0.491346 0.174 Uiso 1 1 calc GR . . .
C01I C 0.8738(5) 0.2109(7) 0.6652(8) 0.093(4) Uani 1 1 d D . . .
O1 O 0.7704(3) 0.1559(4) 0.6210(7) 0.126(4) Uani 1 1 d . . . .
F0AA F 0.8654(17) 0.2571(17) 0.714(2) 0.090(8) Uani 0.52(4) 1 d D P A 2
F01F F 0.9377(6) 0.1800(13) 0.7225(18) 0.110(10) Uani 0.52(4) 1 d D P A 2
F00J F 0.878(2) 0.2360(10) 0.610(2) 0.147(18) Uani 0.52(4) 1 d D P A 2

loop_
_atom_site_aniso_label
_atom_site_aniso_U_11
_atom_site_aniso_U_22
_atom_site_aniso_U_33
_atom_site_aniso_U_23
_atom_site_aniso_U_13
_atom_site_aniso_U_12
Sn01 0.0397(2) 0.0273(2) 0.0316(2) -0.00386(16) 0.02011(18) 0.00228(17)
S002 0.0513(10) 0.0431(9) 0.0449(9) -0.0047(7) 0.0282(8) 0.0010(8)
S003 0.0565(11) 0.0618(12) 0.0499(10) -0.0061(9) 0.0319(9) 0.0230(9)
O004 0.050(3) 0.039(3) 0.058(3) -0.015(2) 0.029(3) -0.007(2)
F005 0.104(4) 0.042(3) 0.086(4) 0.016(2) 0.059(3) 0.005(3)
F006 0.105(4) 0.046(3) 0.129(5) -0.011(3) 0.091(4) 0.007(3)
N007 0.040(3) 0.037(3) 0.029(3) -0.001(2) 0.020(2) -0.003(2)
N008 0.044(3) 0.029(3) 0.047(3) -0.002(2) 0.013(3) -0.005(2)
N009 0.042(3) 0.022(2) 0.042(3) -0.003(2) 0.028(2) 0.003(2)
F00A 0.060(3) 0.108(5) 0.097(4) -0.030(4) 0.034(3) -0.026(3)
N00B 0.041(3) 0.030(3) 0.036(3) -0.006(2) 0.022(2) -0.009(2)
O00C 0.076(4) 0.062(4) 0.068(4) -0.018(3) 0.049(3) 0.003(3)
N00D 0.048(3) 0.053(4) 0.034(3) 0.004(3) 0.025(3) -0.012(3)
N00E 0.046(3) 0.030(3) 0.044(3) -0.002(2) 0.028(3) -0.004(2)
N00F 0.049(3) 0.030(3) 0.046(3) 0.002(2) 0.023(3) -0.008(2)
C00G 0.030(3) 0.038(4) 0.041(4) 0.011(3) 0.010(3) 0.002(3)
C00H 0.026(3) 0.053(4) 0.028(3) 0.015(3) 0.015(3) 0.004(3)
F00I 0.09(3) 0.15(2) 0.12(2) -0.103(19) 0.032(17) 0.013(17)
C00J 0.043(4) 0.030(3) 0.032(3) -0.001(3) 0.018(3) -0.008(3)
O00K 0.065(4) 0.070(4) 0.090(5) -0.045(4) 0.042(4) -0.017(3)
C00L 0.038(3) 0.026(3) 0.043(4) 0.002(3) 0.019(3) 0.001(3)
O00M 0.089(5) 0.105(6) 0.078(5) 0.049(4) 0.043(4) 0.020(4)
C00N 0.034(3) 0.029(3) 0.039(3) 0.001(3) 0.011(3) -0.007(3)
C00O 0.044(4) 0.040(4) 0.037(3) 0.001(3) 0.024(3) -0.005(3)
C00P 0.044(4) 0.050(4) 0.034(3) -0.008(3) 0.032(3) -0.003(3)
C00Q 0.057(4) 0.025(3) 0.048(4) -0.009(3) 0.033(4) -0.003(3)
C00R 0.051(4) 0.034(3) 0.032(3) -0.009(3) 0.022(3) -0.008(3)
C00S 0.052(4) 0.026(3) 0.056(4) -0.001(3) 0.019(4) -0.003(3)
C00T 0.037(4) 0.040(4) 0.070(5) 0.019(4) 0.013(4) 0.001(3)
C00U 0.052(4) 0.035(4) 0.034(3) 0.002(3) 0.013(3) -0.012(3)
C00V 0.049(4) 0.049(4) 0.049(4) 0.007(3) 0.023(4) -0.016(3)
C00W 0.052(4) 0.026(3) 0.062(5) -0.001(3) 0.034(4) 0.007(3)
C00X 0.038(4) 0.054(4) 0.035(3) 0.008(3) 0.016(3) -0.002(3)
C00Y 0.045(4) 0.073(5) 0.042(4) 0.012(4) 0.027(3) 0.013(4)
C00Z 0.044(4) 0.035(4) 0.044(4) -0.005(3) -0.001(3) -0.002(3)
C010 0.068(6) 0.029(4) 0.061(5) -0.006(4) 0.003(4) -0.008(4)
C011 0.094(7) 0.033(4) 0.066(6) 0.010(4) 0.022(5) -0.009(4)
C012 0.057(5) 0.080(6) 0.068(6) 0.033(5) 0.044(5) 0.025(5)
C013 0.069(5) 0.077(6) 0.047(4) -0.010(4) 0.042(4) -0.026(5)
C014 0.043(4) 0.055(5) 0.079(6) 0.025(4) 0.038(4) 0.012(4)
C015 0.067(5) 0.040(4) 0.051(5) -0.015(4) 0.002(4) 0.000(4)
C016 0.069(6) 0.059(5) 0.049(5) 0.010(4) 0.023(4) -0.019(4)
C017 0.060(5) 0.070(6) 0.063(5) 0.011(5) 0.026(5) -0.024(4)
C018 0.093(7) 0.037(4) 0.059(5) -0.005(4) 0.017(5) 0.004(4)
C019 0.052(5) 0.081(6) 0.052(5) 0.000(4) 0.035(4) -0.002(4)
C01A 0.066(6) 0.102(8) 0.067(6) 0.015(6) 0.036(5) -0.029(6)
C01B 0.070(6) 0.133(10) 0.059(6) -0.007(6) 0.043(5) 0.007(6)
O01C 0.345(19) 0.136(9) 0.066(5) 0.030(6) 0.101(9) 0.064(10)
F01D 0.065(10) 0.083(15) 0.19(3) -0.042(16) 0.065(15) 0.010(9)
F01E 0.134(16) 0.050(10) 0.148(16) 0.013(9) 0.099(14) 0.019(9)
C01G 0.073(6) 0.118(9) 0.064(6) 0.006(6) 0.048(5) -0.016(6)
C01H 0.116(10) 0.040(5) 0.116(10) -0.012(6) 0.002(8) -0.017(6)
C01I 0.081(8) 0.104(9) 0.112(10) -0.053(8) 0.062(8) -0.002(7)
O1 0.065(5) 0.089(6) 0.211(11) -0.066(6) 0.060(6) 0.006(4)
F0AA 0.047(9) 0.075(11) 0.127(16) -0.060(10) 0.029(8) 0.012(7)
F01F 0.040(7) 0.118(16) 0.15(2) -0.049(14) 0.034(9) -0.009(7)
F00J 0.29(6) 0.048(11) 0.19(3) -0.027(14) 0.19(4) -0.015(19)

loop_
_atom_type_symbol
_atom_type_description
_atom_type_scat_dispersion_real
_atom_type_scat_dispersion_imag
_atom_type_scat_source
C C 0.0181 0.0091 'International Tables Vol C Tables 4.2.6.8 and 6.1.1.4'
H H 0.0000 0.0000 'International Tables Vol C Tables 4.2.6.8 and 6.1.1.4'
N N 0.0311 0.0180 'International Tables Vol C Tables 4.2.6.8 and 6.1.1.4'
O O 0.0492 0.0322 'International Tables Vol C Tables 4.2.6.8 and 6.1.1.4'
F F 0.0727 0.0534 'International Tables Vol C Tables 4.2.6.8 and 6.1.1.4'
S S 0.3331 0.5567 'International Tables Vol C Tables 4.2.6.8 and 6.1.1.4'
Sn Sn 0.0259 5.4591 'International Tables Vol C Tables 4.2.6.8 and 6.1.1.4'

loop_
_geom_angle_atom_site_label_1
_geom_angle_atom_site_label_2
_geom_angle_atom_site_label_3
_geom_angle
N007 Sn01 N009 72.12(18)
N007 Sn01 N00B 83.71(18)
N007 Sn01 N00E 77.87(19)
N00B Sn01 N009 65.92(17)
N00B Sn01 N00E 133.56(18)
N00E Sn01 N009 67.90(17)
O004 S002 C00W 103.0(3)
O00K S002 O004 112.2(3)
O00K S002 C00W 103.6(4)
O00M S002 O004 114.4(4)
O00M S002 O00K 117.9(5)
O00M S002 C00W 103.6(4)
O00C S003 O01C 112.7(5)
O00C S003 C01I 105.6(4)
O01C S003 C01I 100.7(8)
O1 S003 O00C 117.0(5)
O1 S003 O01C 113.9(8)
O1 S003 C01I 104.9(5)
C00H N007 Sn01 133.6(4)
C00J N007 Sn01 118.7(4)
C00J N007 C00H 106.4(5)
C00G N008 C015 124.2(6)
C00J N008 C00G 107.7(6)
C00J N008 C015 128.1(7)
C00P N009 Sn01 108.3(4)
C00P N009 C00R 108.5(5)
C00Q N009 Sn01 108.5(4)
C00Q N009 C00P 111.5(5)
C00Q N009 C00R 110.6(5)
C00R N009 Sn01 109.5(3)
C00N N00B Sn01 135.0(4)
C00O N00B Sn01 118.6(4)
C00O N00B C00N 105.7(5)
C00O N00D C00U 106.0(6)
C00O N00D C013 127.4(7)
C00U N00D C013 126.5(6)
C00L N00E Sn01 117.6(4)
C00L N00E C00X 106.1(6)
C00X N00E Sn01 135.8(5)
C00L N00F C00S 128.5(6)
C00L N00F C00V 105.1(6)
C00V N00F C00S 126.4(6)
C00H C00G N008 105.6(6)
C00H C00G C00T 122.4(7)
C00T C00G N008 131.9(7)
N007 C00H C00Y 129.6(6)
C00G C00H N007 109.5(6)
C00G C00H C00Y 120.8(6)
N007 C00J N008 110.7(6)
N007 C00J C00R 123.5(6)
N008 C00J C00R 125.7(6)
N00E C00L N00F 113.6(6)
N00E C00L C00Q 121.3(6)
N00F C00L C00Q 124.9(6)
N00B C00N C00Z 130.1(7)
C00U C00N N00B 108.7(6)
C00U C00N C00Z 121.2(7)
N00B C00O N00D 113.4(6)
N00B C00O C00P 120.5(6)
N00D C00O C00P 126.2(6)
N009 C00P H00A 110.0
N009 C00P H00B 110.0
C00O C00P N009 108.7(5)
C00O C00P H00A 110.0
C00O C00P H00B 110.0
H00A C00P H00B 108.3
N009 C00Q C00L 108.8(5)
N009 C00Q H00C 109.9
N009 C00Q H00D 109.9
C00L C00Q H00C 109.9
C00L C00Q H00D 109.9
H00C C00Q H00D 108.3
N009 C00R H00E 108.9
N009 C00R H00F 108.9
C00J C00R N009 113.3(5)
C00J C00R H00E 108.9
C00J C00R H00F 108.9
H00E C00R H00F 107.7
N00F C00S H00G 109.2
N00F C00S H00H 109.2
N00F C00S C018 112.2(6)
H00G C00S H00H 107.9
C018 C00S H00G 109.2
C018 C00S H00H 109.2
C00G C00T H00T 121.6
C014 C00T C00G 116.9(8)
C014 C00T H00T 121.6
N00D C00U C016 131.8(8)
C00N C00U N00D 106.3(6)
C00N C00U C016 121.9(8)
N00F C00V C017 131.0(8)
C00X C00V N00F 107.1(6)
C00X C00V C017 121.9(8)
F005 C00W S002 109.9(5)
F006 C00W S002 112.2(5)
F006 C00W F005 106.6(6)
F006 C00W F00A 108.8(7)
F00A C00W S002 112.0(6)
F00A C00W F005 107.0(6)
C00V C00X N00E 108.2(6)
C00V C00X C019 121.4(7)
C019 C00X N00E 130.3(7)
C00H C00Y H00Y 121.7
C012 C00Y C00H 116.7(8)
C012 C00Y H00Y 121.7
C00N C00Z H00Z 121.8
C010 C00Z C00N 116.4(9)
C010 C00Z H00Z 121.8
C00Z C010 H010 119.2
C00Z C010 C011 121.7(9)
C011 C010 H010 119.2
C010 C011 H011 118.6
C016 C011 C010 122.8(8)
C016 C011 H011 118.6
C00Y C012 H012 119.2
C014 C012 C00Y 121.6(8)
C014 C012 H012 119.2
N00D C013 H01A 109.2
N00D C013 H01B 109.2
N00D C013 C01B 112.2(7)
H01A C013 H01B 107.9
C01B C013 H01A 109.2
C01B C013 H01B 109.2
C00T C014 C012 121.5(7)
C00T C014 H014 119.2
C012 C014 H014 119.2
N008 C015 H01C 109.2
N008 C015 H01D 109.2
N008 C015 C01H 111.9(9)
H01C C015 H01D 107.9
C01H C015 H01C 109.2
C01H C015 H01D 109.2
C00U C016 H016 122.0
C011 C016 C00U 116.0(9)
C011 C016 H016 122.0
C00V C017 H017 121.8
C01A C017 C00V 116.3(9)
C01A C017 H017 121.8
C00S C018 H01E 109.5
C00S C018 H01F 109.5
C00S C018 H01G 109.5
H01E C018 H01F 109.5
H01E C018 H01G 109.5
H01F C018 H01G 109.5
C00X C019 H019 121.4
C01G C019 C00X 117.2(9)
C01G C019 H019 121.4
C017 C01A H01H 118.9
C017 C01A C01G 122.2(8)
C01G C01A H01H 118.9
C013 C01B H01I 109.5
C013 C01B H01J 109.5
C013 C01B H01K 109.5
H01I C01B H01J 109.5
H01I C01B H01K 109.5
H01J C01B H01K 109.5
C019 C01G C01A 121.0(9)
C019 C01G H01L 119.5
C01A C01G H01L 119.5
C015 C01H H01M 109.5
C015 C01H H01N 109.5
C015 C01H H01O 109.5
H01M C01H H01N 109.5
H01M C01H H01O 109.5
H01N C01H H01O 109.5
F00I C01I S003 120(3)
F00I C01I F01D 109(3)
F00I C01I F01E 103(3)
F01D C01I S003 121.1(10)
F01D C01I F01E 94.2(16)
F01E C01I S003 102.9(11)
F0AA C01I S003 112.0(18)
F0AA C01I F01F 103.9(19)
F01F C01I S003 98.2(10)
F00J C01I S003 119.2(15)
F00J C01I F0AA 116(2)
F00J C01I F01F 104(2)

loop_
_geom_bond_atom_site_label_1
_geom_bond_atom_site_label_2
_geom_bond_distance
Sn01 N007 2.288(5)
Sn01 N009 2.541(5)
Sn01 N00B 2.399(5)
Sn01 N00E 2.419(5)
S002 O004 1.452(5)
S002 O00K 1.425(6)
S002 O00M 1.418(7)
S002 C00W 1.820(8)
S003 O00C 1.408(5)
S003 O01C 1.422(9)
S003 C01I 1.775(14)
S003 O1 1.373(7)
F005 C00W 1.333(9)
F006 C00W 1.306(8)
N007 C00H 1.384(8)
N007 C00J 1.327(8)
N008 C00G 1.394(9)
N008 C00J 1.347(9)
N008 C015 1.479(9)
N009 C00P 1.487(8)
N009 C00Q 1.474(8)
N009 C00R 1.496(9)
F00A C00W 1.314(9)
N00B C00N 1.390(8)
N00B C00O 1.307(8)
N00D C00O 1.334(8)
N00D C00U 1.399(9)
N00D C013 1.472(9)
N00E C00L 1.290(8)
N00E C00X 1.393(9)
N00F C00L 1.363(8)
N00F C00S 1.471(9)
N00F C00V 1.384(10)
C00G C00H 1.361(9)
C00G C00T 1.378(10)
C00H C00Y 1.398(10)
F00I C01I 1.21(2)
C00J C00R 1.478(9)
C00L C00Q 1.489(9)
C00N C00U 1.370(10)
C00N C00Z 1.404(10)
C00O C00P 1.480(10)
C00P H00A 0.9900
C00P H00B 0.9900
C00Q H00C 0.9900
C00Q H00D 0.9900
C00R H00E 0.9900
C00R H00F 0.9900
C00S H00G 0.9900
C00S H00H 0.9900
C00S C018 1.490(11)
C00T H00T 0.9500
C00T C014 1.372(12)
C00U C016 1.404(10)
C00V C00X 1.379(11)
C00V C017 1.395(10)
C00X C019 1.389(11)
C00Y H00Y 0.9500
C00Y C012 1.379(11)
C00Z H00Z 0.9500
C00Z C010 1.372(12)
C010 H010 0.9500
C010 C011 1.382(14)
C011 H011 0.9500
C011 C016 1.359(14)
C012 H012 0.9500
C012 C014 1.375(13)
C013 H01A 0.9900
C013 H01B 0.9900
C013 C01B 1.499(13)
C014 H014 0.9500
C015 H01C 0.9900
C015 H01D 0.9900
C015 C01H 1.491(14)
C016 H016 0.9500
C017 H017 0.9500
C017 C01A 1.366(14)
C018 H01E 0.9800
C018 H01F 0.9800
C018 H01G 0.9800
C019 H019 0.9500
C019 C01G 1.371(12)
C01A H01H 0.9500
C01A C01G 1.405(16)
C01B H01I 0.9800
C01B H01J 0.9800
C01B H01K 0.9800
F01D C01I 1.317(18)
F01E C01I 1.536(19)
C01G H01L 0.9500
C01H H01M 0.9800
C01H H01N 0.9800
C01H H01O 0.9800
C01I F0AA 1.35(2)
C01I F01F 1.519(18)
C01I F00J 1.18(2)
